data_1519126
loop_
_publ_author_name
'Sawden, Janette'
'Hursthouse, Michael B.'

_publ_section_title
;
 C13H19ClO8
;
_journal_name_full 'Crystal Structure Report Archive'
_journal_page_first 1183
_journal_year 1993
_chemical_formula_moiety 'C13 H19 Cl O8'
_chemical_formula_sum 'C13 H19 Cl O8'
_chemical_formula_weight 338.73
_space_group_IT_number 19
_symmetry_cell_setting orthorhombic
_symmetry_space_group_name_Hall 'P 2ac 2ab'
_symmetry_space_group_name_H-M 'P 21 21 21'
_atom_sites_solution_hydrogens geom
_atom_sites_solution_primary direct
_atom_sites_solution_secondary difmap
_cell_angle_alpha 90.00
_cell_angle_beta 90.00
_cell_angle_gamma 90.00
_cell_formula_units_Z 4
_cell_length_a 7.9919(4)
_cell_length_b 22.982(6)
_cell_length_c 8.845(3)
_cell_measurement_temperature 293(2)
_cell_volume 1624.6(7)
_computing_cell_refinement REFINE
_computing_data_collection 'MADNES (Pflugrath & Messerschmidt, 1989)'
_computing_data_reduction 'ABSURD (Karaulov, 1992)'
_computing_publication_material SHELXL97
_computing_structure_refinement 'SHELXL97 (Sheldrick, 2008)'
_computing_structure_solution 'SIR92 (Altomare, Cascarano, Giacovazzo & Guaglitardi, 1993)'
_diffrn_ambient_temperature 293(2)
_diffrn_measured_fraction_theta_full 0.967
_diffrn_measured_fraction_theta_max 0.967
_diffrn_measurement_device_type 'Delft instruments FAST area detector'
_diffrn_measurement_method 'Intensity measurements as described by Darr, Drake, Hursthouse & Malik (1993)'
_diffrn_radiation_monochromator graphite
_diffrn_radiation_source 'rotating anode generator'
_diffrn_radiation_type MoK\a
_diffrn_radiation_wavelength 0.71069
_diffrn_reflns_av_R_equivalents 0.0400
_diffrn_reflns_av_sigmaI/netI 0.1869
_diffrn_reflns_limit_h_max 9
_diffrn_reflns_limit_h_min -9
_diffrn_reflns_limit_k_max 19
_diffrn_reflns_limit_k_min -27
_diffrn_reflns_limit_l_max 10
_diffrn_reflns_limit_l_min -8
_diffrn_reflns_number 5750
_diffrn_reflns_theta_full 25.02
_diffrn_reflns_theta_max 25.02
_diffrn_reflns_theta_min 3.44
_exptl_absorpt_coefficient_mu 0.271
_exptl_absorpt_correction_type none
_exptl_crystal_colour unk
_exptl_crystal_density_diffrn 1.385
_exptl_crystal_density_method 'not measured'
_exptl_crystal_description unk
_exptl_crystal_F_000 712
_exptl_crystal_size_max 0.20
_exptl_crystal_size_mid 0.20
_exptl_crystal_size_min 0.20
_refine_diff_density_max 0.167
_refine_diff_density_min -0.161
_refine_diff_density_rms 0.034
_refine_ls_abs_structure_details 'Flack H D (1983), Acta Cryst. A39, 876-881'
_refine_ls_abs_structure_Flack 0.04(8)
_refine_ls_extinction_method none
_refine_ls_goodness_of_fit_ref 0.406
_refine_ls_hydrogen_treatment constr
_refine_ls_matrix_type full
_refine_ls_number_parameters 199
_refine_ls_number_reflns 2778
_refine_ls_number_restraints 0
_refine_ls_restrained_S_all 0.406
_refine_ls_R_factor_all 0.0409
_refine_ls_R_factor_gt 0.0316
_refine_ls_shift/su_max 0.000
_refine_ls_shift/su_mean 0.000
_refine_ls_structure_factor_coef Fsqd
_refine_ls_weighting_details 'calc w=1/[\s^2^(Fo^2^)+(0.0000P)^2^+0.0000P] where P=(Fo^2^+2Fc^2^)/3'
_refine_ls_weighting_scheme calc
_refine_ls_wR_factor_gt 0.0763
_refine_ls_wR_factor_ref 0.0900
_reflns_number_gt 2122
_reflns_number_total 2778
_reflns_threshold_expression >2\s(I)
_cod_data_source_file eCrystal-1183.cif
_cod_data_source_block 92src122
_cod_depositor_comments
;
Citation :
Sawden, Janette and Hursthouse, Michael B. (1993) 
University of Southampton, Crystal Structure Report Archive. 
(doi:10.5258/ecrystals/1183)

http://ecrystals.chem.soton.ac.uk/1183/

The following automatic conversions were performed:

'_symmetry_cell_setting' value 'Orthorhombic' changed to
'orthorhombic' according to the built-in table from CIF Core
dictionary named 'cif_core.dic' version 2.4.1 from 2010-06-29.

Automatic conversion script
Id: cif_fix_values 3105 2015-03-04 15:46:00Z robertas 
;
_cod_original_sg_symbol_H-M P212121
_cod_database_code 1519126

loop_
_symmetry_equiv_pos_as_xyz
'x, y, z'
'-x+1/2, -y, z+1/2'
'-x, y+1/2, -z+1/2'
'x+1/2, -y+1/2, -z'

loop_
_atom_site_label
_atom_site_type_symbol
_atom_site_fract_x
_atom_site_fract_y
_atom_site_fract_z
_atom_site_U_iso_or_equiv
_atom_site_adp_type
_atom_site_occupancy
_atom_site_symmetry_multiplicity
_atom_site_calc_flag
_atom_site_refinement_flags
_atom_site_disorder_assembly
_atom_site_disorder_group
Cl Cl 0.65323(8) 0.22574(3) 0.03880(8) 0.04580(19) Uani 1 1 d . . .
C1 C 0.7615(3) 0.25953(10) 0.1929(3) 0.0329(5) Uani 1 1 d . . .
H1A H 0.6992 0.2533 0.2857 0.039 Uiso 1 1 calc R . .
H1B H 0.8707 0.2417 0.2046 0.039 Uiso 1 1 calc R . .
C2 C 0.7821(3) 0.32364(10) 0.1663(3) 0.0268(5) Uani 1 1 d . . .
H2 H 0.8314 0.3299 0.0662 0.032 Uiso 1 1 calc R . .
C3 C 0.8948(3) 0.35102(10) 0.2864(2) 0.0250(5) Uani 1 1 d . . .
H3 H 1.0058 0.3330 0.2819 0.030 Uiso 1 1 calc R . .
C4 C 0.9121(3) 0.41654(10) 0.2681(3) 0.0272(5) Uani 1 1 d . . .
H4 H 0.8009 0.4343 0.2733 0.033 Uiso 1 1 calc R . .
C5 C 1.0239(3) 0.44444(10) 0.3863(3) 0.0313(5) Uani 1 1 d . . .
H5A H 1.0540 0.4835 0.3552 0.038 Uiso 1 1 calc R . .
H5B H 0.9655 0.4468 0.4822 0.038 Uiso 1 1 calc R . .
O1 O 0.61977(18) 0.35095(7) 0.17219(17) 0.0287(4) Uani 1 1 d . . .
O11 O 0.6370(2) 0.37711(10) -0.0723(2) 0.0548(5) Uani 1 1 d . . .
C11 C 0.5607(3) 0.37587(10) 0.0431(3) 0.0313(5) Uani 1 1 d . . .
C12 C 0.3929(3) 0.40225(11) 0.0684(3) 0.0391(6) Uani 1 1 d . . .
H12A H 0.4059 0.4400 0.1132 0.059 Uiso 1 1 calc R . .
H12B H 0.3290 0.3778 0.1349 0.059 Uiso 1 1 calc R . .
H12C H 0.3357 0.4059 -0.0265 0.059 Uiso 1 1 calc R . .
O2 O 0.82369(18) 0.34185(6) 0.43428(16) 0.0283(3) Uani 1 1 d . . .
O21 O 1.0219(2) 0.27620(9) 0.4902(2) 0.0538(5) Uani 1 1 d . . .
C21 C 0.9015(3) 0.30371(10) 0.5271(3) 0.0337(5) Uani 1 1 d . . .
C22 C 0.8146(3) 0.30043(13) 0.6760(3) 0.0447(7) Uani 1 1 d . . .
H22A H 0.8761 0.2753 0.7425 0.067 Uiso 1 1 calc R . .
H22B H 0.7037 0.2852 0.6619 0.067 Uiso 1 1 calc R . .
H22C H 0.8079 0.3386 0.7194 0.067 Uiso 1 1 calc R . .
O3 O 0.97910(19) 0.42450(7) 0.11779(18) 0.0294(4) Uani 1 1 d . . .
O31 O 0.8055(2) 0.49987(8) 0.0784(2) 0.0539(5) Uani 1 1 d . . .
C31 C 0.9090(3) 0.46675(11) 0.0315(3) 0.0360(6) Uani 1 1 d . . .
C32 C 0.9777(4) 0.46510(13) -0.1247(3) 0.0460(7) Uani 1 1 d . . .
H32A H 0.9155 0.4913 -0.1879 0.069 Uiso 1 1 calc R . .
H32B H 0.9688 0.4263 -0.1641 0.069 Uiso 1 1 calc R . .
H32C H 1.0931 0.4766 -0.1231 0.069 Uiso 1 1 calc R . .
O4 O 1.1728(2) 0.40918(7) 0.40195(19) 0.0354(4) Uani 1 1 d . . .
O41 O 1.2415(2) 0.45862(9) 0.6089(2) 0.0517(5) Uani 1 1 d . . .
C41 C 1.2687(3) 0.41935(10) 0.5230(3) 0.0315(5) Uani 1 1 d . . .
C42 C 1.4115(3) 0.37797(11) 0.5335(4) 0.0457(7) Uani 1 1 d . . .
H42A H 1.4708 0.3844 0.6264 0.069 Uiso 1 1 calc R . .
H42B H 1.4858 0.3840 0.4497 0.069 Uiso 1 1 calc R . .
H42C H 1.3701 0.3388 0.5313 0.069 Uiso 1 1 calc R . .

loop_
_atom_site_aniso_label
_atom_site_aniso_U_11
_atom_site_aniso_U_22
_atom_site_aniso_U_33
_atom_site_aniso_U_23
_atom_site_aniso_U_13
_atom_site_aniso_U_12
Cl 0.0450(4) 0.0499(4) 0.0425(4) -0.0124(3) -0.0012(3) -0.0109(3)
C1 0.0275(12) 0.0394(14) 0.0316(13) -0.0017(10) 0.0011(10) 0.0007(10)
C2 0.0200(11) 0.0369(13) 0.0236(12) 0.0013(9) 0.0029(8) 0.0037(9)
C3 0.0196(10) 0.0347(12) 0.0207(11) 0.0002(9) 0.0024(8) 0.0023(9)
C4 0.0216(11) 0.0320(12) 0.0278(13) 0.0017(9) 0.0023(9) 0.0023(9)
C5 0.0267(11) 0.0309(12) 0.0364(14) -0.0042(10) -0.0023(10) 0.0064(10)
O1 0.0205(8) 0.0403(9) 0.0251(9) -0.0006(7) 0.0018(6) 0.0072(7)
O11 0.0425(11) 0.0907(15) 0.0311(11) 0.0121(10) 0.0013(9) 0.0206(10)
C11 0.0294(12) 0.0372(12) 0.0272(13) -0.0010(10) -0.0024(10) 0.0011(10)
C12 0.0297(12) 0.0431(14) 0.0445(16) -0.0014(12) -0.0063(11) 0.0081(10)
O2 0.0244(7) 0.0386(8) 0.0218(8) 0.0015(6) 0.0028(6) 0.0043(7)
O21 0.0540(11) 0.0631(12) 0.0442(12) 0.0176(10) 0.0072(9) 0.0275(10)
C21 0.0327(13) 0.0414(14) 0.0270(13) 0.0032(10) -0.0027(10) -0.0012(11)
C22 0.0396(15) 0.0695(19) 0.0250(13) 0.0073(12) 0.0001(11) -0.0029(13)
O3 0.0258(8) 0.0327(9) 0.0297(9) 0.0056(7) 0.0041(7) 0.0035(7)
O31 0.0500(12) 0.0557(12) 0.0560(13) 0.0181(10) 0.0038(10) 0.0250(10)
C31 0.0275(12) 0.0419(14) 0.0386(14) 0.0109(11) -0.0031(11) -0.0011(11)
C32 0.0392(15) 0.0585(18) 0.0404(16) 0.0145(13) -0.0014(12) -0.0024(13)
O4 0.0249(8) 0.0404(9) 0.0410(10) -0.0104(8) -0.0025(7) 0.0073(7)
O41 0.0478(11) 0.0621(12) 0.0452(12) -0.0185(10) -0.0104(9) 0.0155(10)
C41 0.0285(11) 0.0344(12) 0.0316(13) 0.0010(10) 0.0007(10) -0.0015(10)
C42 0.0393(15) 0.0463(14) 0.0515(17) -0.0015(13) -0.0082(13) 0.0076(12)

loop_
_atom_type_symbol
_atom_type_description
_atom_type_scat_dispersion_real
_atom_type_scat_dispersion_imag
_atom_type_scat_source
C C 0.0033 0.0016 'International Tables Vol C Tables 4.2.6.8 and 6.1.1.4'
H H 0.0000 0.0000 'International Tables Vol C Tables 4.2.6.8 and 6.1.1.4'
O O 0.0106 0.0060 'International Tables Vol C Tables 4.2.6.8 and 6.1.1.4'
Cl Cl 0.1484 0.1585 'International Tables Vol C Tables 4.2.6.8 and 6.1.1.4'

loop_
_geom_angle_atom_site_label_1
_geom_angle_atom_site_label_2
_geom_angle_atom_site_label_3
_geom_angle
_geom_angle_site_symmetry_1
_geom_angle_site_symmetry_3
C2 C1 Cl 111.05(17) . .
C2 C1 H1A 109.4 . .
Cl C1 H1A 109.4 . .
C2 C1 H1B 109.4 . .
Cl C1 H1B 109.4 . .
H1A C1 H1B 108.0 . .
O1 C2 C1 108.84(18) . .
O1 C2 C3 109.04(17) . .
C1 C2 C3 111.09(19) . .
O1 C2 H2 109.3 . .
C1 C2 H2 109.3 . .
C3 C2 H2 109.3 . .
O2 C3 C4 106.06(17) . .
O2 C3 C2 109.75(17) . .
C4 C3 C2 112.82(18) . .
O2 C3 H3 109.4 . .
C4 C3 H3 109.4 . .
C2 C3 H3 109.4 . .
O3 C4 C5 111.23(18) . .
O3 C4 C3 104.87(17) . .
C5 C4 C3 113.53(19) . .
O3 C4 H4 109.0 . .
C5 C4 H4 109.0 . .
C3 C4 H4 109.0 . .
O4 C5 C4 108.30(17) . .
O4 C5 H5A 110.0 . .
C4 C5 H5A 110.0 . .
O4 C5 H5B 110.0 . .
C4 C5 H5B 110.0 . .
H5A C5 H5B 108.4 . .
C11 O1 C2 117.69(17) . .
O11 C11 O1 123.5(2) . .
O11 C11 C12 125.5(2) . .
O1 C11 C12 110.9(2) . .
C11 C12 H12A 109.5 . .
C11 C12 H12B 109.5 . .
H12A C12 H12B 109.5 . .
C11 C12 H12C 109.5 . .
H12A C12 H12C 109.5 . .
H12B C12 H12C 109.5 . .
C21 O2 C3 117.67(17) . .
O21 C21 O2 123.1(2) . .
O21 C21 C22 126.1(2) . .
O2 C21 C22 110.8(2) . .
C21 C22 H22A 109.5 . .
C21 C22 H22B 109.5 . .
H22A C22 H22B 109.5 . .
C21 C22 H22C 109.5 . .
H22A C22 H22C 109.5 . .
H22B C22 H22C 109.5 . .
C31 O3 C4 117.11(18) . .
O31 C31 O3 123.0(2) . .
O31 C31 C32 126.4(2) . .
O3 C31 C32 110.6(2) . .
C31 C32 H32A 109.5 . .
C31 C32 H32B 109.5 . .
H32A C32 H32B 109.5 . .
C31 C32 H32C 109.5 . .
H32A C32 H32C 109.5 . .
H32B C32 H32C 109.5 . .
C41 O4 C5 116.76(17) . .
O41 C41 O4 122.3(2) . .
O41 C41 C42 125.4(2) . .
O4 C41 C42 112.2(2) . .
C41 C42 H42A 109.5 . .
C41 C42 H42B 109.5 . .
H42A C42 H42B 109.5 . .
C41 C42 H42C 109.5 . .
H42A C42 H42C 109.5 . .
H42B C42 H42C 109.5 . .

loop_
_geom_bond_atom_site_label_1
_geom_bond_atom_site_label_2
_geom_bond_distance
_geom_bond_site_symmetry_2
Cl C1 1.792(2) .
C1 C2 1.501(3) .
C1 H1A 0.9700 .
C1 H1B 0.9700 .
C2 O1 1.442(3) .
C2 C3 1.528(3) .
C2 H2 0.9800 .
C3 O2 1.442(3) .
C3 C4 1.521(3) .
C3 H3 0.9800 .
C4 O3 1.445(3) .
C4 C5 1.517(3) .
C4 H4 0.9800 .
C5 O4 1.446(3) .
C5 H5A 0.9700 .
C5 H5B 0.9700 .
O1 C11 1.362(3) .
O11 C11 1.189(3) .
C11 C12 1.489(3) .
C12 H12A 0.9600 .
C12 H12B 0.9600 .
C12 H12C 0.9600 .
O2 C21 1.353(3) .
O21 C21 1.197(3) .
C21 C22 1.491(3) .
C22 H22A 0.9600 .
C22 H22B 0.9600 .
C22 H22C 0.9600 .
O3 C31 1.356(3) .
O31 C31 1.198(3) .
C31 C32 1.487(4) .
C32 H32A 0.9600 .
C32 H32B 0.9600 .
C32 H32C 0.9600 .
O4 C41 1.337(3) .
O41 C41 1.200(3) .
C41 C42 1.489(3) .
C42 H42A 0.9600 .
C42 H42B 0.9600 .
C42 H42C 0.9600 .
